data_7104878
loop_
_publ_author_name
'Rahman, A. F. M. Mokhlesur'
'Jackson, W. Gregory'
'Willis, Anthony C.'
'Rae, A. David'

_publ_section_title
;
 Synthesis and crystal and molecular structure of a hydrido tetraamine
 cobalt(III) complex
;
_journal_coden_ASTM CHCOFS
_journal_issue 21
_journal_name_full
;
 Chemical Communications (Cambridge, United Kingdom)
;
_journal_page_first 2748
_journal_page_last 2749
_journal_paper_doi 10.1039/b309503g
_journal_year 2003
_chemical_absolute_configuration ad
_chemical_formula_moiety
;
C12 H35 Co N4 O 2+, N O3 -, Cl O4 -, C2 H6 O
;
_chemical_formula_sum 'C14 H41 Cl Co N5 O9'
_chemical_formula_weight 517.89
_space_group_IT_number 29
_symmetry_cell_setting orthorhombic
_symmetry_Int_Tables_number 29
_symmetry_space_group_name_Hall 'P 2c -2ac'
_symmetry_space_group_name_H-M 'P c a 21'
_audit_creation_date 1998-11-16
_audit_creation_method 'by teXsan v1.8'
_audit_update_record
;
1998 - adr does refinement
2003 - wgj write paper
2003-05-14  - acw compiles cif
;
_cell_angle_alpha 90
_cell_angle_beta 90
_cell_angle_gamma 90
_cell_formula_units_Z 4
_cell_length_a 11.039(5)
_cell_length_b 13.297(5)
_cell_length_c 16.607(5)
_cell_measurement_reflns_used 25
_cell_measurement_temperature 293
_cell_measurement_theta_max 12.3
_cell_measurement_theta_min 9.5
_cell_volume 2437.7(16)
_computing_cell_refinement xtal_LATCON
_computing_data_collection 'Philips PW1100/20 software 1976'
_computing_data_reduction 'pwredu, xtal_ADDREF_SORTRF'
_computing_publication_material 'teXsan (MSC, 1992-1997)'
_computing_structure_refinement RAELS96
_computing_structure_solution '  PATTY in DIRDIF '
_diffrn_ambient_temperature 293
_diffrn_measured_fraction_theta_full 1.000
_diffrn_measured_fraction_theta_max 1.000
_diffrn_measurement_device 'Philips PW1100/20 diffractometer'
_diffrn_measurement_method theta/2theta
_diffrn_orient_matrix_UB_11 0.00000
_diffrn_orient_matrix_UB_12 0.00000
_diffrn_orient_matrix_UB_13 0.00000
_diffrn_orient_matrix_UB_21 0.00000
_diffrn_orient_matrix_UB_22 0.00000
_diffrn_orient_matrix_UB_23 0.00000
_diffrn_orient_matrix_UB_31 0.00000
_diffrn_orient_matrix_UB_32 0.00000
_diffrn_orient_matrix_UB_33 0.00000
_diffrn_radiation_detector 'scintillation counter'
_diffrn_radiation_monochromator graphite
_diffrn_radiation_source 'X-ray tube'
_diffrn_radiation_type 'Mo K\a'
_diffrn_radiation_wavelength 0.7107
_diffrn_reflns_av_R_equivalents 0.00000
_diffrn_reflns_limit_h_max 14
_diffrn_reflns_limit_h_min 0
_diffrn_reflns_limit_k_max 17
_diffrn_reflns_limit_k_min 0
_diffrn_reflns_limit_l_max 21
_diffrn_reflns_limit_l_min 0
_diffrn_reflns_number 2915
_diffrn_reflns_reduction_process 'Lp corrections applied'
_diffrn_reflns_theta_full 27.5
_diffrn_reflns_theta_max 27.5
_diffrn_reflns_theta_min 1.5
_diffrn_standards_decay_% 3
_diffrn_standards_interval_time 120
_diffrn_standards_number 3
_exptl_absorpt_coefficient_mu 0.864
_exptl_absorpt_correction_T_max .838
_exptl_absorpt_correction_T_min .772
_exptl_absorpt_correction_type analytical
_exptl_absorpt_process_details
;
ABSORB in xtal
;
_exptl_crystal_colour orange
_exptl_crystal_density_diffrn 1.411
_exptl_crystal_density_meas ?
_exptl_crystal_description block
_exptl_crystal_F_000 1104.00
_exptl_crystal_size_max 0.36
_exptl_crystal_size_mid 0.25
_exptl_crystal_size_min 0.21
_refine_diff_density_max 1.1
_refine_diff_density_min -0.9
_refine_ls_abs_structure_details
;
Description of determination of absolute structure in
refine_special_details.  Flack parameter was also obtained.
;
_refine_ls_abs_structure_Flack 0.01(7)
_refine_ls_extinction_method none
_refine_ls_goodness_of_fit_ref 1.34
_refine_ls_hydrogen_treatment mixed
_refine_ls_matrix_type full
_refine_ls_number_parameters 191
_refine_ls_number_reflns 1328
_refine_ls_R_factor_gt 0.064
_refine_ls_shift/su_max 0.9
_refine_ls_shift/su_mean 0.2
_refine_ls_structure_factor_coef F
_refine_ls_weighting_details 'w = 1/[\s^2^(Fo) + 0.0016 (Fo)^2^] '
_refine_ls_weighting_scheme sigma
_refine_ls_wR_factor_ref 0.080
_reflns_number_gt 1587
_reflns_number_total 2915
_reflns_threshold_expression I>3.00\s(I)
_cod_data_source_file b309503g.txt
_cod_data_source_block rah1
_cod_original_sg_symbol_H-M 'P c a 21   '
_cod_original_formula_sum 'C14 H41 Cl Co N5 O9 '
_cod_database_code 7104878

loop_
_symmetry_equiv_pos_site_id
_symmetry_equiv_pos_as_xyz
1 x,y,z
2 1/2-x,y,1/2+z
3 1/2+x,-y,z
4 -x,-y,1/2+z

loop_
_atom_site_label
_atom_site_fract_x
_atom_site_fract_y
_atom_site_fract_z
_atom_site_occupancy
_atom_site_U_iso_or_equiv
_atom_site_refinement_flags
_atom_site_adp_type
_atom_site_calc_flag
_atom_site_calc_attached_atom
Co1 0.4832(1) 0.2564(1) 0.5003(3) 1.0 0.036(1) . Uani d ?
N1 0.5091(10) 0.3934(5) 0.4622(5) 1.0 0.052(2) . Uani d ?
N2 0.4704(9) 0.2204(7) 0.3869(4) 1.0 0.045(2) . Uani d ?
C1 0.5428(10) 0.3921(9) 0.3741(6) 1.0 0.056(2) . Uani d ?
C2 0.4649(10) 0.3120(8) 0.3350(7) 1.0 0.061(2) . Uani d ?
C3 0.5225(15) 0.4979(11) 0.3377(9) 1.0 0.076(3) . Uani d ?
C4 0.6785(11) 0.3668(14) 0.3636(10) 1.0 0.076(3) . Uani d ?
C5 0.3298(11) 0.3508(11) 0.3253(9) 1.0 0.061(3) . Uani d ?
C6 0.5063(15) 0.2753(13) 0.2514(7) 1.0 0.068(3) . Uani d ?
N1a 0.4654(10) 0.1206(6) 0.5425(6) 1.0 0.052(2) . Uani d ?
N2a 0.5058(10) 0.2873(7) 0.6140(4) 1.0 0.045(2) . Uani d ?
C1a 0.4554(11) 0.1145(10) 0.6329(6) 1.0 0.056(2) . Uani d ?
C2a 0.5350(10) 0.1976(9) 0.6650(7) 1.0 0.061(2) . Uani d ?
C3a 0.4940(17) 0.0077(11) 0.6591(9) 1.0 0.076(3) . Uani d ?
C4a 0.3219(12) 0.1353(14) 0.6551(11) 1.0 0.076(3) . Uani d ?
C5a 0.6712(11) 0.1681(12) 0.6466(10) 1.0 0.061(3) . Uani d ?
C6a 0.5160(15) 0.2162(14) 0.7557(7) 1.0 0.068(3) . Uani d ?
O99 0.2972(6) 0.2872(5) 0.5113(4) 1.0 0.065(3) . Uani d ?
Cl1 0.7154(5) 0.0154(4) 0.3953(4) 0.663(8) 0.060(5) . Uani d ?
O11 0.7865(11) -0.0565(9) 0.3566(8) 0.663(8) 0.099(8) . Uani d ?
O12 0.7466(14) 0.0194(11) 0.4765(6) 0.663(8) 0.152(11) . Uani d ?
O13 0.7349(13) 0.1091(7) 0.3601(8) 0.663(8) 0.109(8) . Uani d ?
O14 0.5936(9) -0.0105(10) 0.3879(9) 0.663(8) 0.131(5) . Uani d ?
Cl1' 0.7461(10) 0.0033(8) 0.3870(7) 0.337(8) 0.061(6) . Uani d ?
O11' 0.7030(29) 0.0158(21) 0.4652(10) 0.337(8) 0.127(8) . Uani d ?
O12' 0.7180(25) -0.0932(11) 0.3600(16) 0.337(8) 0.106(7) . Uani d ?
O13' 0.6922(25) 0.0740(16) 0.3365(15) 0.337(8) 0.096(8) . Uani d ?
O14' 0.8713(12) 0.0164(21) 0.3861(20) 0.337(8) 0.168(10) . Uani d ?
N3 0.2535(7) 0.5054(5) 0.6155(5) 1.0 0.056(9) . Uani d ?
O31 0.2095(13) 0.5743(9) 0.6561(8) 1.0 0.135(13) . Uani d ?
O32 0.2252(12) 0.4960(8) 0.5439(7) 1.0 0.110(12) . Uani d ?
O33 0.3259(16) 0.4460(12) 0.6466(8) 1.0 0.212(8) . Uani d ?
O4 0.0869(18) 0.1775(18) 0.4959(19) 0.42(2) 0.089(11) . Uani d ?
C41 -0.0162(18) 0.2265(19) 0.5287(15) 0.42(2) 0.113(14) . Uani d ?
C42 -0.0702(51) 0.2982(48) 0.4654(26) 0.42(2) 0.178(20) . Uani d ?
O4' 0.0923(14) 0.2180(15) 0.4428(11) 0.58(2) 0.095(12) . Uani d ?
C41' -0.0229(14) 0.2175(15) 0.4809(12) 0.58(2) 0.110(14) . Uani d ?
C42' -0.0365(30) 0.3130(22) 0.5326(22) 0.58(2) 0.182(19) . Uani d ?
H1Co 0.6106(2) 0.2352(4) 0.4928(4) 1.0 0.065(3) . Uani d ?
H1N1 0.5761 0.4251 0.4938 1.0 0.052 . Uani c ?
H2N1 0.4331 0.4333 0.4695 1.0 0.052 . Uani c ?
H1N2 0.3952 0.1798 0.3786 1.0 0.045 . Uani c ?
H2N2 0.5427 0.1795 0.3713 1.0 0.045 . Uani c ?
H1N1a 0.5376 0.0805 0.5254 1.0 0.052 . Uani c ?
H2N1a 0.3905 0.0905 0.5186 1.0 0.052 . Uani c ?
H1N2a 0.4294 0.3183 0.6349 1.0 0.045 . Uani c ?
H2N2a 0.5737 0.3366 0.6190 1.0 0.045 . Uani c ?
H1C3 0.5760 0.5475 0.3656 1.0 0.076 . Uani c ?
H2C3 0.5425 0.4966 0.2790 1.0 0.076 . Uani c ?
H3C3 0.4359 0.5179 0.3449 1.0 0.076 . Uani c ?
H1C4 0.7287 0.4203 0.3897 1.0 0.076 . Uani c ?
H2C4 0.6963 0.3005 0.3895 1.0 0.076 . Uani c ?
H3C4 0.6985 0.3633 0.3050 1.0 0.076 . Uani c ?
H1C5 0.2796 0.2971 0.2995 1.0 0.061 . Uani c ?
H2C5 0.2957 0.3672 0.3795 1.0 0.061 . Uani c ?
H3C5 0.3289 0.4124 0.2908 1.0 0.061 . Uani c ?
H1C6 0.4488 0.2229 0.2313 1.0 0.068 . Uani c ?
H2C6 0.5075 0.3333 0.2131 1.0 0.068 . Uani c ?
H3C6 0.5894 0.2459 0.2556 1.0 0.068 . Uani c ?
H1C3a 0.4371 -0.0428 0.6355 1.0 0.076 . Uani c ?
H2C3a 0.5781 -0.0061 0.6396 1.0 0.076 . Uani c ?
H3C3a 0.4919 0.0029 0.7192 1.0 0.076 . Uani c ?
H1C4a 0.2697 0.0799 0.6337 1.0 0.076 . Uani c ?
H2C4a 0.3135 0.1386 0.7150 1.0 0.076 . Uani c ?
H3C4a 0.2960 0.2007 0.6310 1.0 0.076 . Uani c ?
H1C5a 0.7263 0.2219 0.6672 1.0 0.061 . Uani c ?
H2C5a 0.6909 0.1030 0.6737 1.0 0.061 . Uani c ?
H3C5a 0.6825 0.1607 0.5871 1.0 0.061 . Uani c ?
H1C6a 0.5706 0.2718 0.7740 1.0 0.068 . Uani c ?
H2C6a 0.4298 0.2355 0.7657 1.0 0.068 . Uani c ?
H3C6a 0.5355 0.1535 0.7863 1.0 0.068 . Uani c ?
H1O4 0.0756 0.1682 0.4367 0.42 0.084 . Uani c ?
H1C41 0.0082 0.2658 0.5774 0.42 0.140 . Uani c ?
H2C41 -0.0782 0.1751 0.5442 0.42 0.112 . Uani c ?
H1C42 -0.1429 0.3327 0.4884 0.42 0.254 . Uani c ?
H2C42 -0.0083 0.3496 0.4499 0.42 0.200 . Uani c ?
H3C42 -0.0947 0.2589 0.4166 0.42 0.167 . Uani c ?
H1O4' 0.0723 0.1482 0.4245 0.58 0.084 . Uani c ?
H1C41' -0.0300 0.1567 0.5160 0.58 0.095 . Uani c ?
H2C41' -0.0879 0.2161 0.4390 0.58 0.141 . Uani c ?
H1C42' -0.1176 0.3127 0.5595 0.58 0.218 . Uani c ?
H2C42' 0.0285 0.3144 0.5745 0.58 0.181 . Uani c ?
H3C42' -0.0294 0.3738 0.4975 0.58 0.242 . Uani c ?
H1O99 0.2747 0.3587 0.5225 1.0 0.065 . Uani c ?
H2O99 0.2220 0.2459 0.5055 1.0 0.065 . Uani c ?

loop_
_atom_site_aniso_label
_atom_site_aniso_U_11
_atom_site_aniso_U_22
_atom_site_aniso_U_33
_atom_site_aniso_U_12
_atom_site_aniso_U_13
_atom_site_aniso_U_23
Co1 0.029(1) 0.038(1) 0.041(1) 0.006(1) -0.006(1) -0.001(1)
N1 0.068(5) 0.042(3) 0.046(3) -0.003(3) 0.012(3) -0.002(3)
N2 0.050(4) 0.043(3) 0.043(3) 0.002(3) 0.012(3) -0.004(2)
C1 0.067(5) 0.050(4) 0.051(4) -0.010(4) 0.005(4) 0.004(3)
C2 0.078(6) 0.055(5) 0.051(4) -0.002(4) -0.001(4) 0.005(4)
C3 0.104(7) 0.054(4) 0.069(5) 0.005(5) 0.005(6) 0.012(4)
C4 0.049(6) 0.110(7) 0.071(7) 0.003(5) 0.012(5) 0.011(6)
C5 0.033(5) 0.084(6) 0.066(7) 0.012(4) -0.009(5) 0.015(6)
C6 0.088(6) 0.078(6) 0.038(3) 0.013(7) -0.004(6) -0.001(3)
N1a 0.068(5) 0.042(3) 0.046(3) -0.003(3) 0.012(3) -0.002(3)
N2a 0.050(4) 0.043(3) 0.043(3) 0.002(3) 0.012(3) -0.004(2)
C1a 0.067(5) 0.050(4) 0.051(4) -0.010(4) 0.005(4) 0.004(3)
C2a 0.078(6) 0.055(5) 0.051(4) -0.002(4) -0.001(4) 0.005(4)
C3a 0.104(7) 0.054(4) 0.069(5) 0.005(5) 0.005(6) 0.012(4)
C4a 0.049(6) 0.110(7) 0.071(7) 0.003(5) 0.012(5) 0.011(6)
C5a 0.033(5) 0.084(6) 0.066(7) 0.012(4) -0.009(5) 0.015(6)
C6a 0.088(6) 0.078(6) 0.038(3) 0.013(7) -0.004(6) -0.001(3)
O99 0.036(4) 0.080(5) 0.080(6) 0.002(4) -0.006(5) 0.001(5)
Cl1 0.074(8) 0.060(6) 0.045(7) 0.027(2) 0.004(3) -0.012(2)
O11 0.108(10) 0.085(6) 0.104(10) 0.057(6) 0.022(6) -0.017(5)
O12 0.251(16) 0.154(13) 0.052(8) 0.024(13) -0.031(4) -0.020(4)
O13 0.163(14) 0.060(6) 0.105(10) 0.016(4) 0.016(9) -0.001(3)
O14 0.072(7) 0.148(11) 0.171(12) 0.011(5) 0.022(6) -0.013(11)
Cl1' 0.069(8) 0.063(6) 0.051(6) 0.028(2) 0.000(3) -0.011(2)
O11' 0.211(13) 0.124(10) 0.047(8) 0.027(10) 0.020(3) -0.017(3)
O12' 0.158(14) 0.059(5) 0.100(10) 0.025(4) 0.013(8) -0.022(4)
O13' 0.135(12) 0.076(6) 0.075(7) 0.043(5) -0.005(7) 0.008(4)
O14' 0.069(10) 0.202(17) 0.234(17) 0.017(5) -0.015(5) -0.016(17)
N3 0.054(15) 0.041(14) 0.071(7) 0.006(8) -0.019(6) -0.019(7)
O31 0.165(17) 0.121(20) 0.121(11) 0.082(12) -0.046(10) -0.071(12)
O32 0.138(16) 0.112(20) 0.080(8) 0.052(11) -0.047(6) -0.035(9)
O33 0.302(25) 0.205(16) 0.129(8) 0.196(15) -0.115(10) -0.072(9)
O4 0.070(19) 0.123(18) 0.074(11) -0.017(12) -0.010(10) -0.011(10)
C41 0.126(19) 0.132(22) 0.082(11) 0.024(15) 0.012(13) 0.001(10)
C42 0.228(29) 0.206(33) 0.101(17) 0.114(24) 0.056(20) 0.038(18)
O4' 0.091(19) 0.119(19) 0.076(11) -0.017(13) -0.005(10) -0.012(10)
C41' 0.100(15) 0.149(22) 0.082(11) 0.028(15) 0.006(12) 0.005(11)
C42' 0.304(38) 0.144(29) 0.099(16) 0.074(20) 0.067(24) 0.016(12)
H1Co 0.036(4) 0.080(5) 0.080(6) 0.002(4) -0.006(5) 0.001(5)
H1N1 0.068 0.042 0.046 -0.003 0.012 -0.002
H2N1 0.068 0.042 0.046 -0.003 0.012 -0.002
H1N2 0.050 0.043 0.043 0.002 0.012 -0.004
H2N2 0.050 0.043 0.043 0.002 0.012 -0.004
H1N1a 0.068 0.042 0.046 -0.003 0.012 -0.002
H2N1a 0.068 0.042 0.046 -0.003 0.012 -0.002
H1N2a 0.050 0.043 0.043 0.002 0.012 -0.004
H2N2a 0.050 0.043 0.043 0.002 0.012 -0.004
H1C3 0.104 0.054 0.069 0.005 0.005 0.012
H2C3 0.104 0.054 0.069 0.005 0.005 0.012
H3C3 0.104 0.054 0.069 0.005 0.005 0.012
H1C4 0.049 0.110 0.071 0.003 0.012 0.011
H2C4 0.049 0.110 0.071 0.003 0.012 0.011
H3C4 0.049 0.110 0.071 0.003 0.012 0.011
H1C5 0.033 0.084 0.066 0.012 -0.009 0.015
H2C5 0.033 0.084 0.066 0.012 -0.009 0.015
H3C5 0.033 0.084 0.066 0.012 -0.009 0.015
H1C6 0.088 0.078 0.038 0.013 -0.004 -0.001
H2C6 0.088 0.078 0.038 0.013 -0.004 -0.001
H3C6 0.088 0.078 0.038 0.013 -0.004 -0.001
H1C3a 0.104 0.054 0.069 0.005 0.005 0.012
H2C3a 0.104 0.054 0.069 0.005 0.005 0.012
H3C3a 0.104 0.054 0.069 0.005 0.005 0.012
H1C4a 0.049 0.110 0.071 0.003 0.012 0.011
H2C4a 0.049 0.110 0.071 0.003 0.012 0.011
H3C4a 0.049 0.110 0.071 0.003 0.012 0.011
H1C5a 0.033 0.084 0.066 0.012 -0.009 0.015
H2C5a 0.033 0.084 0.066 0.012 -0.009 0.015
H3C5a 0.033 0.084 0.066 0.012 -0.009 0.015
H1C6a 0.088 0.078 0.038 0.013 -0.004 -0.001
H2C6a 0.088 0.078 0.038 0.013 -0.004 -0.001
H3C6a 0.088 0.078 0.038 0.013 -0.004 -0.001
H1O4 0.061 0.117 0.074 -0.008 -0.011 -0.010
H1C41 0.217 0.117 0.085 0.002 0.031 -0.007
H2C41 0.076 0.179 0.081 0.024 0.000 0.010
H1C42 0.328 0.312 0.122 0.221 0.102 0.086
H2C42 0.349 0.146 0.103 0.085 0.081 0.019
H3C42 0.133 0.273 0.096 0.099 0.029 0.048
H1O4' 0.060 0.117 0.074 -0.009 -0.011 -0.010
H1C41' 0.063 0.144 0.077 0.002 -0.008 -0.002
H2C41' 0.089 0.247 0.087 0.053 0.008 0.031
H1C42' 0.321 0.222 0.112 0.158 0.088 0.052
H2C42' 0.336 0.117 0.091 -0.017 0.057 -0.012
H3C42' 0.463 0.149 0.113 0.106 0.113 0.025
H1O99 0.036 0.080 0.080 0.002 -0.006 0.001
H2O99 0.036 0.080 0.080 0.002 -0.006 0.001

loop_
_atom_type_symbol
_atom_type_oxidation_number
_atom_type_number_in_cell
_atom_type_scat_dispersion_real
_atom_type_scat_dispersion_imag
_atom_type_scat_source
C 0 56 0.002 0.002
;International Tables for Crystallography
(1992, Vol. C, Tables 4.2.6.8 and 6.1.1.1)
;
H 0 164 0.000 0.000
;International Tables for Crystallography
(1992, Vol. C, Table 6.1.1.2)
;
Cl 0 4 0.132 0.159
;International Tables for Crystallography
(1992, Vol. C, Tables 4.2.6.8 and 6.1.1.1)
;
Co 0 4 0.299 0.973
;International Tables for Crystallography
(1992, Vol. C, Tables 4.2.6.8 and 6.1.1.1)
;
N 0 20 0.004 0.003
;International Tables for Crystallography
(1992, Vol. C, Tables 4.2.6.8 and 6.1.1.1)
;
O 0 36 0.008 0.006
;International Tables for Crystallography
(1992, Vol. C, Tables 4.2.6.8 and 6.1.1.1)
;

loop_
_geom_angle_atom_site_label_1
_geom_angle_atom_site_label_2
_geom_angle_atom_site_label_3
_geom_angle
_geom_angle_site_symmetry_1
_geom_angle_site_symmetry_2
_geom_angle_site_symmetry_3
_geom_angle_publ_flag
N1 Co1 N2 85.8(3) . . . yes
N1 Co1 N1a 176.7(4) . . . yes
N1 Co1 N2a 95.7(3) . . . yes
N1 Co1 O99 89.4(4) . . . yes
N1 Co1 H1Co 90.6(4) . . . yes
N2 Co1 N1a 96.4(3) . . . yes
N2 Co1 N2a 176.2(4) . . . yes
N2 Co1 O99 93.5(3) . . . yes
N2 Co1 H1Co 86.5(3) . . . yes
N1a Co1 N2a 82.0(3) . . . yes
N1a Co1 O99 92.9(3) . . . yes
N1a Co1 H1Co 87.1(3) . . . yes
N2a Co1 O99 90.0(3) . . . yes
N2a Co1 H1Co 90.0(3) . . . yes
O99 Co1 H1Co 180.0(7) . . . yes
Co1 N1 C1 109.9(6) . . . yes
Co1 N2 C2 111.1(5) . . . yes
N1 C1 C2 106.5(9) . . . yes
N1 C1 C3 109.4(8) . . . yes
N1 C1 C4 110.5(11) . . . yes
C2 C1 C3 112.9(10) . . . yes
C2 C1 C4 110.5(11) . . . yes
C3 C1 C4 107.1(12) . . . yes
N2 C2 C1 107.6(8) . . . yes
N2 C2 C5 111.2(9) . . . yes
N2 C2 C6 104.4(9) . . . yes
C1 C2 C5 110.4(10) . . . yes
C1 C2 C6 116.1(10) . . . yes
C5 C2 C6 106.9(11) . . . yes
Co1 N1a C1a 114.5(6) . . . yes
Co1 N2a C2a 114.1(6) . . . yes
N1a C1a C2a 105.6(9) . . . yes
N1a C1a C3a 108.0(8) . . . yes
N1a C1a C4a 107.3(11) . . . yes
C2a C1a C3a 114.4(10) . . . yes
C2a C1a C4a 109.9(11) . . . yes
C3a C1a C4a 111.1(12) . . . yes
N2a C2a C1a 105.0(8) . . . yes
N2a C2a C5a 107.0(10) . . . yes
N2a C2a C6a 113.3(9) . . . yes
C1a C2a C5a 107.6(10) . . . yes
C1a C2a C6a 112.6(11) . . . yes
C5a C2a C6a 111.0(11) . . . yes
Co1 O99 O32 117.7(4) . . . yes
Co1 O99 O4 135.4(5) . . . yes
Co1 O99 O4' 135.8(5) . . . yes
O32 O99 O4 106.8(6) . . . yes
O32 O99 O4' 100.0(5) . . . yes
O33 O99 O4 120.9(7) . . . yes
O33 O99 O4' 128.7(5) . . . yes
O4 C41 C42 109.5 . . . no
O4' C41' C42' 109.5 . . . no
O11 Cl1 O12 109.5 . . . no
O11' Cl1' O12' 109.5 . . . no
Co1 N1 H1N1 109.4 . . . no
Co1 N1 H2N1 109.4 . . . no
C1 N1 H1N1 109.4 . . . no
C1 N1 H2N1 109.4 . . . no
H1N1 N1 H2N1 109.5 . . . no
Co1 N2 H1N2 109.1 . . . no
Co1 N2 H2N2 109.1 . . . no
C2 N2 H1N2 109.1 . . . no
C2 N2 H2N2 109.1 . . . no
H1N2 N2 H2N2 109.5 . . . no
Co1 N1a H1N1a 108.2 . . . no
Co1 N1a H2N1a 108.2 . . . no
C1a N1a H1N1a 108.2 . . . no
C1a N1a H2N1a 108.2 . . . no
Co1 N2a H1N2a 108.3 . . . no
Co1 N2a H2N2a 108.3 . . . no
C2a N2a H1N2a 108.3 . . . no
C2a N2a H2N2a 108.3 . . . no
H1N2a N2a H2N2a 109.5 . . . no
C1 C3 H1C3 109.5 . . . no
C1 C3 H2C3 109.5 . . . no
C1 C3 H3C3 109.5 . . . no
H1C3 C3 H2C3 109.5 . . . no
H1C3 C3 H3C3 109.5 . . . no
H2C3 C3 H3C3 109.5 . . . no
C1 C4 H1C4 109.5 . . . no
C1 C4 H2C4 109.5 . . . no
C1 C4 H3C4 109.5 . . . no
H1C4 C4 H2C4 109.5 . . . no
H1C4 C4 H3C4 109.5 . . . no
H2C4 C4 H3C4 109.5 . . . no
C2 C5 H1C5 109.5 . . . no
C2 C5 H2C5 109.5 . . . no
C2 C5 H3C5 109.5 . . . no
H1C5 C5 H2C5 109.5 . . . no
H1C5 C5 H3C5 109.5 . . . no
H2C5 C5 H3C5 109.5 . . . no
C2 C6 H1C6 109.5 . . . no
C2 C6 H2C6 109.5 . . . no
C2 C6 H3C6 109.5 . . . no
H1C6 C6 H2C6 109.5 . . . no
H1C6 C6 H3C6 109.5 . . . no
H2C6 C6 H3C6 109.5 . . . no
C1a C3a H1C3a 109.5 . . . no
C1a C3a H2C3a 109.5 . . . no
C1a C3a H3C3a 109.5 . . . no
H1C3a C3a H2C3a 109.5 . . . no
H1C3a C3a H3C3a 109.5 . . . no
H2C3a C3a H3C3a 109.5 . . . no
C1a C4a H1C4a 109.5 . . . no
C1a C4a H2C4a 109.5 . . . no
C1a C4a H3C4a 109.5 . . . no
H1C4a C4a H2C4a 109.5 . . . no
H1C4a C4a H3C4a 109.5 . . . no
H2C4a C4a H3C4a 109.5 . . . no
C2a C5a H1C5a 109.5 . . . no
C2a C5a H2C5a 109.5 . . . no
C2a C5a H3C5a 109.5 . . . no
H1C5a C5a H2C5a 109.5 . . . no
H1C5a C5a H3C5a 109.5 . . . no
H2C5a C5a H3C5a 109.5 . . . no
C2a C6a H1C6a 109.5 . . . no
C2a C6a H2C6a 109.5 . . . no
C2a C6a H3C6a 109.5 . . . no
H1C6a C6a H2C6a 109.5 . . . no
H1C6a C6a H3C6a 109.5 . . . no
H2C6a C6a H3C6a 109.5 . . . no
Co1 O99 H1O99 116.4 . . . no
Co1 O99 H2O99 134.1 . . . no
O4 C41 H1C41 109.5 . . . no
O4 C41 H2C41 109.5 . . . no
C42 C41 H1C41 109.5 . . . no
C42 C41 H2C41 109.5 . . . no
H1C41 C41 H2C41 109.5 . . . no
C41 C42 H1C42 109.5 . . . no
C41 C42 H2C42 109.5 . . . no
C41 C42 H3C42 109.5 . . . no
H1C42 C42 H2C42 109.5 . . . no
H1C42 C42 H3C42 109.5 . . . no
O4' C41' H1C41' 109.5 . . . no
O4' C41' H2C41' 109.5 . . . no
C42' C41' H1C41' 109.5 . . . no
C42' C41' H2C41' 109.5 . . . no
H1C41' C41' H2C41' 109.5 . . . no
H2C42 C42 H3C42 109.5 . . . no
C41' C42' H1C42' 109.5 . . . no
C41' C42' H2C42' 109.5 . . . no
C41' C42' H3C42' 109.5 . . . no
H1C42' C42' H2C42' 109.5 . . . no
H1C42' C42' H3C42' 109.5 . . . no
H2C42' C42' H3C42' 109.5 . . . no

loop_
_geom_bond_atom_site_label_1
_geom_bond_atom_site_label_2
_geom_bond_distance
_geom_bond_site_symmetry_1
_geom_bond_site_symmetry_2
_geom_bond_publ_flag
Co1 N1 1.951(7) . . yes
Co1 N2 1.949(5) . . yes
Co1 N1a 1.946(9) . . yes
Co1 N2a 1.948(5) . . yes
Co1 O99 2.101(7) . . yes
Co1 H1Co 1.440(0) . . yes
N1 C1 1.510(9) . . yes
N2 C2 1.494(11) . . yes
C1 C2 1.515(12) . . yes
C1 C3 1.547(17) . . yes
C1 C4 1.545(12) . . yes
C2 C5 1.586(13) . . yes
C2 C6 1.541(11) . . yes
N1a C1a 1.509(10) . . yes
N2a C2a 1.497(11) . . yes
C1a C2a 1.509(13) . . yes
C1a C3a 1.544(17) . . yes
C1a C4a 1.545(12) . . yes
C2a C5a 1.585(11) . . yes
C2a C6a 1.540(11) . . yes
Cl1 O11 1.393(7) . . yes
Cl1 O12 1.393(7) . . yes
Cl1 O13 1.393(7) . . yes
Cl1 O14 1.393(7) . . yes
Cl1' O11' 1.393(7) . . yes
Cl1' O12' 1.393(7) . . yes
Cl1' O13' 1.393(7) . . yes
Cl1' O14' 1.393(7) . . yes
N3 O31 1.236(7) . . yes
N3 O32 1.236(7) . . yes
N3 O33 1.236(7) . . yes
O4 C41 1.420(0) . . yes
C41 C42 1.540(0) . . yes
O4' C41' 1.420(0) . . yes
C41' C42' 1.540(0) . . yes
N1 H1N1 1.000 . . no
N1 H2N1 1.000 . . no
N2 H1N2 1.000 . . no
N2 H2N2 1.000 . . no
N1a H1N1a 1.000 . . no
N1a H2N1a 1.000 . . no
N2a H1N2a 1.000 . . no
N2a H2N2a 1.000 . . no
C3 H1C3 1.000 . . no
C3 H2C3 1.000 . . no
C3 H3C3 1.000 . . no
C4 H1C4 1.000 . . no
C4 H2C4 1.000 . . no
C4 H3C4 1.000 . . no
C5 H1C5 1.000 . . no
C5 H2C5 1.000 . . no
C5 H3C5 1.000 . . no
C6 H1C6 1.000 . . no
C6 H2C6 1.000 . . no
C6 H3C6 1.000 . . no
C3a H1C3a 1.000 . . no
C3a H2C3a 1.000 . . no
C3a H3C3a 1.000 . . no
C4a H1C4a 1.000 . . no
C4a H2C4a 1.000 . . no
C4a H3C4a 1.000 . . no
C5a H1C5a 1.000 . . no
C5a H2C5a 1.000 . . no
C5a H3C5a 1.000 . . no
C6a H1C6a 1.000 . . no
C6a H2C6a 1.000 . . no
C6a H3C6a 1.000 . . no
O4 H1O4 1.000 . . no
C41 H1C41 1.000 . . no
C41 H2C41 1.000 . . no
C42 H1C42 1.000 . . no
C42 H2C42 1.000 . . no
C42 H3C42 1.000 . . no
O4' H1O4' 1.000 . . no
C41' H1C41' 1.000 . . no
C41' H2C41' 1.000 . . no
C42' H1C42' 1.000 . . no
C42' H2C42' 1.000 . . no
C42' H3C42' 1.000 . . no
O99 H1O99 1.000 . . no
O99 H2O99 1.000 . . no

loop_
_geom_torsion_atom_site_label_1
_geom_torsion_atom_site_label_2
_geom_torsion_atom_site_label_3
_geom_torsion_atom_site_label_4
_geom_torsion
_geom_torsion_site_symmetry_1
_geom_torsion_site_symmetry_2
_geom_torsion_site_symmetry_3
_geom_torsion_site_symmetry_4
_geom_torsion_publ_flag
C2 C1 N1 Co1 39.4(11) . . . . no
C3 C1 N1 Co1 161.7(9) . . . . no
C4 C1 N1 Co1 -80.6(11) . . . . no
C1 C2 N2 Co1 34.0(10) . . . . no
C5 C2 N2 Co1 -87.1(10) . . . . no
C6 C2 N2 Co1 158.0(8) . . . . no
N2 C2 C1 N1 -46.8(11) . . . . no
C5 C2 C1 N1 74.8(11) . . . . no
C6 C2 C1 N1 -163.4(11) . . . . no
N2 C2 C1 C3 -166.9(9) . . . . no
C5 C2 C1 C3 -45.3(13) . . . . no
C6 C2 C1 C3 76.5(13) . . . . no
N2 C2 C1 C4 73.2(11) . . . . no
C5 C2 C1 C4 -165.2(11) . . . . no
C6 C2 C1 C4 -43.4(14) . . . . no
C2a C1a N1a Co1 -34.3(11) . . . . no
C3a C1a N1a Co1 -157.2(10) . . . . no
C4a C1a N1a Co1 82.9(11) . . . . no
C1a C2a N2a Co1 -39.9(11) . . . . no
C5a C2a N2a Co1 74.2(11) . . . . no
C6a C2a N2a Co1 -163.1(9) . . . . no
N2a C2a C1a N1a 44.8(11) . . . . no
C5a C2a C1a N1a -68.9(12) . . . . no
C6a C2a C1a N1a 168.5(11) . . . . no
N2a C2a C1a C3a 163.5(9) . . . . no
C5a C2a C1a C3a 49.8(13) . . . . no
C6a C2a C1a C3a -72.8(12) . . . . no
N2a C2a C1a C4a -70.7(12) . . . . no
C5a C2a C1a C4a 175.6(11) . . . . no
C6a C2a C1a C4a 53.1(14) . . . . no
